data_7027988
loop_
_publ_author_name
'Bernhardt, Paul V.'
'Jones, Lathe A.'

_publ_section_title
;
 N-Methylation of macrocyclic hexaaminecobalt(III) complexes
;
_journal_issue 11
_journal_name_full 'Journal of the Chemical Society, Dalton Transactions'
_journal_page_first 1757
_journal_paper_doi 10.1039/a800051d
_journal_year 1998
_chemical_formula_sum 'C12 H30 Cl3 Co N6 O12'
_chemical_formula_weight 615.70
_chemical_name_systematic
; 
 ? 
;
_space_group_IT_number 14
_symmetry_cell_setting monoclinic
_symmetry_space_group_name_Hall '-P 2ybc'
_symmetry_space_group_name_H-M 'P 1 21/c 1'
_atom_sites_solution_hydrogens geom
_atom_sites_solution_primary direct
_atom_sites_solution_secondary difmap
_audit_creation_method SHELXL
_cell_angle_alpha 90.00
_cell_angle_beta 114.664(8)
_cell_angle_gamma 90.00
_cell_formula_units_Z 4
_cell_length_a 16.631(3)
_cell_length_b 8.631(3)
_cell_length_c 17.915(3)
_cell_measurement_reflns_used 25
_cell_measurement_temperature 293(2)
_cell_measurement_theta_max 12.5
_cell_measurement_theta_min 10
_cell_volume 2337.0(10)
_computing_cell_refinement CAD4
_computing_data_collection CAD4
_computing_data_reduction XTAL
_computing_molecular_graphics PLATON
_computing_publication_material SHELXL-93
_computing_structure_refinement 'SHELXL-93 (Sheldrick, 1993)'
_computing_structure_solution 'SHELXS-86 (Sheldrick, 1990)'
_diffrn_ambient_temperature 293(2)
_diffrn_measurement_device 'Enraf-Nonius CAD4'
_diffrn_measurement_method 'omega-2theta scans'
_diffrn_radiation_monochromator graphite
_diffrn_radiation_source 'fine-focus sealed tube'
_diffrn_radiation_type MoK\a
_diffrn_radiation_wavelength 0.71073
_diffrn_reflns_av_R_equivalents 0.0341
_diffrn_reflns_av_sigmaI/netI 0.0212
_diffrn_reflns_limit_h_max 19
_diffrn_reflns_limit_h_min 0
_diffrn_reflns_limit_k_max 10
_diffrn_reflns_limit_k_min 0
_diffrn_reflns_limit_l_max 19
_diffrn_reflns_limit_l_min -21
_diffrn_reflns_number 4257
_diffrn_reflns_theta_max 24.97
_diffrn_reflns_theta_min 2.29
_diffrn_standards_interval_count 250
_diffrn_standards_number 3
_exptl_absorpt_coefficient_mu 1.148
_exptl_absorpt_correction_T_max 1.00
_exptl_absorpt_correction_T_min 0.88
_exptl_absorpt_correction_type empirical
_exptl_crystal_colour yellow
_exptl_crystal_density_diffrn 1.750
_exptl_crystal_description prism
_exptl_crystal_F_000 1272
_exptl_crystal_size_max 0.6
_exptl_crystal_size_mid 0.6
_exptl_crystal_size_min 0.6
_refine_diff_density_max 0.556
_refine_diff_density_min -0.364
_refine_diff_density_rms 0.067
_refine_ls_extinction_method none
_refine_ls_goodness_of_fit_all 1.020
_refine_ls_goodness_of_fit_obs 1.043
_refine_ls_matrix_type full
_refine_ls_number_parameters 340
_refine_ls_number_reflns 4106
_refine_ls_number_restraints 0
_refine_ls_restrained_S_all 1.020
_refine_ls_restrained_S_obs 1.043
_refine_ls_R_factor_all 0.0558
_refine_ls_R_factor_obs 0.0393
_refine_ls_shift/esd_max 0.002
_refine_ls_shift/esd_mean 0.000
_refine_ls_structure_factor_coef Fsqd
_refine_ls_weighting_details 'w=1/[\s^2^(Fo^2^)+(0.0639P)^2^+3.5603P] where P=(Fo^2^+2Fc^2^)/3'
_refine_ls_weighting_scheme calc
_refine_ls_wR_factor_all 0.1198
_refine_ls_wR_factor_obs 0.1068
_reflns_number_observed 3194
_reflns_number_total 4106
_reflns_observed_criterion >2sigma(I)
_cod_data_source_file d800051sup1.cif
_cod_data_source_block 1251laj9
_cod_depositor_comments
;
The following automatic conversions were performed:

'_refine_ls_weighting_scheme' value 'calc
w=1/[\s^2^(Fo^2^)+(0.0639P)^2^+3.5603P] where P=(Fo^2^+2Fc^2^)/3' was
changed to 'calc'. New tag '_refine_ls_weighting_details' was
created. The value of the new tag was set to
'w=1/[\s^2^(Fo^2^)+(0.0639P)^2^+3.5603P] where P=(Fo^2^+2Fc^2^)/3'.

Automatic conversion script
Id: cif_fix_values 3143 2015-03-26 13:38:13Z robertas 
;
_cod_original_sg_symbol_H-M P2(1)/c
_cod_database_code 7027988

loop_
_symmetry_equiv_pos_as_xyz
'x, y, z'
'x, -y+1/2, z+1/2'
'-x, -y, -z'
'-x, y-1/2, -z-1/2'

loop_
_atom_site_aniso_label
_atom_site_aniso_U_11
_atom_site_aniso_U_22
_atom_site_aniso_U_33
_atom_site_aniso_U_23
_atom_site_aniso_U_13
_atom_site_aniso_U_12
Co1 0.0250(3) 0.0275(3) 0.0236(3) 0.0003(2) 0.0079(2) -0.0021(2)
N11 0.0286(14) 0.042(2) 0.0310(14) 0.0021(12) 0.0093(12) -0.0030(12)
N21 0.040(2) 0.0305(15) 0.040(2) 0.0007(13) 0.0138(13) -0.0005(12)
N31 0.0313(14) 0.042(2) 0.0289(14) 0.0007(12) 0.0106(12) -0.0031(12)
C11 0.030(2) 0.057(2) 0.043(2) -0.002(2) 0.017(2) -0.002(2)
C21 0.033(2) 0.051(2) 0.038(2) -0.003(2) 0.016(2) 0.003(2)
C31 0.053(2) 0.044(2) 0.053(2) -0.011(2) 0.027(2) 0.004(2)
C41 0.061(3) 0.036(2) 0.064(3) -0.010(2) 0.030(2) -0.018(2)
C51 0.039(2) 0.058(3) 0.050(2) -0.018(2) 0.015(2) -0.020(2)
C61 0.057(3) 0.078(3) 0.049(2) -0.010(2) 0.031(2) 0.000(2)
Co2 0.0277(3) 0.0280(3) 0.0228(3) 0.0006(2) 0.0111(2) -0.0032(2)
N12 0.0336(14) 0.0337(15) 0.0300(14) 0.0043(12) 0.0109(11) -0.0020(12)
N22 0.0343(15) 0.039(2) 0.0310(14) -0.0033(12) 0.0160(12) -0.0059(12)
N32 0.0350(15) 0.036(2) 0.0285(14) 0.0011(12) 0.0116(12) -0.0066(12)
C12 0.039(2) 0.046(2) 0.028(2) 0.0028(15) 0.0083(14) -0.004(2)
C22 0.040(2) 0.041(2) 0.024(2) -0.0035(14) 0.0112(14) -0.009(2)
C32 0.046(2) 0.047(2) 0.032(2) -0.008(2) 0.019(2) -0.005(2)
C42 0.035(2) 0.069(3) 0.043(2) -0.005(2) 0.016(2) 0.007(2)
C52 0.043(2) 0.052(2) 0.048(2) 0.003(2) 0.012(2) 0.015(2)
C62 0.054(2) 0.056(2) 0.037(2) -0.015(2) 0.014(2) -0.019(2)
Cl1 0.0529(5) 0.0446(5) 0.0415(5) 0.0048(4) 0.0259(4) -0.0066(4)
O11 0.173(4) 0.066(2) 0.106(3) 0.009(2) 0.109(3) 0.016(3)
O12 0.055(2) 0.127(3) 0.106(3) 0.056(3) 0.034(2) 0.016(2)
O13 0.137(3) 0.056(2) 0.094(3) 0.011(2) 0.081(3) -0.019(2)
O14 0.094(3) 0.136(4) 0.056(2) -0.013(2) 0.032(2) -0.058(3)
Cl2 0.0584(6) 0.0540(6) 0.0395(5) 0.0035(4) 0.0123(4) -0.0078(5)
O21 0.079(4) 0.129(5) 0.040(3) 0.022(3) 0.009(2) 0.032(3)
O22 0.058(3) 0.181(7) 0.063(3) 0.012(4) 0.011(3) 0.000(4)
O23 0.186(8) 0.125(7) 0.147(7) -0.065(6) 0.106(7) -0.021(6)
O24 0.135(7) 0.105(6) 0.184(8) 0.081(6) 0.012(6) -0.035(5)
Cl3 0.0455(5) 0.0548(6) 0.0390(5) -0.0047(4) 0.0196(4) 0.0045(4)
O31 0.046(2) 0.095(3) 0.070(2) -0.028(2) 0.003(2) 0.006(2)
O32 0.105(4) 0.050(3) 0.178(6) -0.008(3) 0.075(4) -0.006(2)
O33 0.056(2) 0.131(5) 0.079(3) -0.038(3) 0.034(2) 0.001(2)
O34 0.101(3) 0.141(5) 0.036(2) 0.004(2) 0.019(2) -0.044(3)

loop_
_atom_site_label
_atom_site_type_symbol
_atom_site_fract_x
_atom_site_fract_y
_atom_site_fract_z
_atom_site_U_iso_or_equiv
_atom_site_thermal_displace_type
_atom_site_occupancy
_atom_site_calc_flag
_atom_site_refinement_flags
_atom_site_disorder_group
Co1 Co 0.0000 0.0000 0.0000 0.0261(2) Uani 1 d S .
N11 N 0.1268(2) 0.0352(3) 0.0472(2) 0.0349(6) Uani 1 d . .
H11 H 0.1526(2) -0.0338(3) 0.0888(2) 0.042 Uiso 1 d R .
N21 N 0.0173(2) -0.2180(3) -0.0140(2) 0.0378(7) Uani 1 d . .
H21 H 0.0569(2) -0.2556(3) 0.0351(2) 0.045 Uiso 1 d R .
N31 N 0.0067(2) 0.0259(3) -0.1055(2) 0.0349(6) Uani 1 d . .
H31A H -0.0423(2) -0.0092(3) -0.1475(2) 0.042 Uiso 1 d R .
H31B H 0.0161(2) 0.1254(3) -0.1148(2) 0.042 Uiso 1 d R .
C11 C 0.1591(2) 0.0018(5) -0.0172(2) 0.0431(9) Uani 1 d . .
H11A H 0.2097(2) -0.0670(5) 0.0047(2) 0.052 Uiso 1 d R .
H11B H 0.1776(2) 0.0974(5) -0.0339(2) 0.052 Uiso 1 d R .
C21 C 0.0856(2) -0.0736(5) -0.0915(2) 0.0402(8) Uani 1 d . .
C31 C 0.0574(3) -0.2329(5) -0.0743(2) 0.0484(9) Uani 1 d . .
H31C H 0.0146(3) -0.2778(5) -0.1250(2) 0.058 Uiso 1 d R .
H31D H 0.1083(3) -0.3011(5) -0.0524(2) 0.058 Uiso 1 d R .
C41 C -0.0693(3) -0.2996(5) -0.0353(3) 0.0522(10) Uani 1 d . .
H41A H -0.0720(3) -0.3914(5) -0.0676(3) 0.063 Uiso 1 d R .
H41B H -0.0739(3) -0.3320(5) 0.0146(3) 0.063 Uiso 1 d R .
C51 C -0.1444(2) -0.1945(5) -0.0831(2) 0.0504(10) Uani 1 d . .
H51A H 0.1520(2) 0.1901(5) 0.1399(2) 0.061 Uiso 1 d R .
H51B H 0.1985(2) 0.2339(5) 0.0823(2) 0.061 Uiso 1 d R .
C61 C 0.1102(3) -0.0783(6) -0.1644(2) 0.0579(11) Uani 1 d . .
H61A H 0.1279(3) 0.0233(6) -0.1736(2) 0.087 Uiso 1 d R .
H61B H 0.0601(3) -0.1116(6) -0.2125(2) 0.087 Uiso 1 d R .
H61C H 0.1583(3) -0.1495(6) -0.1531(2) 0.087 Uiso 1 d R .
Co2 Co 0.5000 0.5000 0.0000 0.0260(2) Uani 1 d S .
N12 N 0.4169(2) 0.6200(3) -0.0912(2) 0.0332(6) Uani 1 d . .
H12 H 0.4483(2) 0.6910(3) -0.1056(2) 0.040 Uiso 1 d R .
N22 N 0.5703(2) 0.4566(3) -0.0612(2) 0.0339(6) Uani 1 d . .
H22 H 0.5830(2) 0.5487(3) -0.0785(2) 0.041 Uiso 1 d R .
N32 N 0.4295(2) 0.3218(3) -0.0590(2) 0.0337(6) Uani 1 d . .
H32A H 0.4583(2) 0.2320(3) -0.0402(2) 0.040 Uiso 1 d R .
H32B H 0.3767(2) 0.3189(3) -0.0562(2) 0.040 Uiso 1 d R .
C12 C 0.3730(2) 0.5129(4) -0.1627(2) 0.0398(8) Uani 1 d . .
H12A H 0.3753(2) 0.5574(4) -0.2114(2) 0.048 Uiso 1 d R .
H12B H 0.3113(2) 0.4993(4) -0.1730(2) 0.048 Uiso 1 d R .
C22 C 0.4197(2) 0.3566(4) -0.1442(2) 0.0356(8) Uani 1 d . .
C32 C 0.5150(2) 0.3642(4) -0.1356(2) 0.0407(8) Uani 1 d . .
H32C H 0.5163(2) 0.4119(4) -0.1841(2) 0.049 Uiso 1 d R .
H32D H 0.5389(2) 0.2602(4) -0.1308(2) 0.049 Uiso 1 d R .
C42 C 0.6547(2) 0.3868(5) -0.0040(2) 0.0491(10) Uani 1 d . .
H42A H 0.6776(2) 0.3205(5) -0.0343(2) 0.059 Uiso 1 d R .
H42B H 0.6977(2) 0.4681(5) 0.0219(2) 0.059 Uiso 1 d R .
C52 C 0.6416(3) 0.2937(5) 0.0607(2) 0.0497(10) Uani 1 d . .
H52A H 0.6984(3) 0.2739(5) 0.1061(2) 0.060 Uiso 1 d R .
H52B H 0.6149(3) 0.1948(5) 0.0380(2) 0.060 Uiso 1 d R .
C62 C 0.3667(3) 0.2332(5) -0.2056(2) 0.0506(10) Uani 1 d . .
H62A H 0.3983(3) 0.1367(5) -0.1920(2) 0.076 Uiso 1 d R .
H62B H 0.3582(3) 0.2642(5) -0.2599(2) 0.076 Uiso 1 d R .
H62C H 0.3102(3) 0.2207(5) -0.2038(2) 0.076 Uiso 1 d R .
Cl1 Cl 0.41939(6) 0.10839(11) 0.10654(5) 0.0442(2) Uani 1 d . .
O11 O 0.4606(3) 0.0423(5) 0.0590(3) 0.0976(14) Uani 1 d . .
O12 O 0.3502(2) 0.2109(5) 0.0576(3) 0.0960(13) Uani 1 d . .
O13 O 0.3874(3) -0.0038(4) 0.1444(3) 0.0848(12) Uani 1 d . .
O14 O 0.4826(3) 0.2062(5) 0.1665(2) 0.0954(14) Uani 1 d . .
Cl2 Cl 0.22089(7) -0.34543(12) 0.17282(6) 0.0533(3) Uani 1 d . .
O21 O 0.2698(4) -0.3649(8) 0.2564(3) 0.088(2) Uani 0.699(7) d P 1
O22 O 0.1273(3) -0.3482(9) 0.1502(3) 0.105(3) Uani 0.699(7) d P 1
O23 O 0.2446(7) -0.4632(11) 0.1294(6) 0.140(4) Uani 0.699(7) d P 1
O24 O 0.2429(6) -0.2040(9) 0.1492(6) 0.160(4) Uani 0.699(7) d P 1
O21' O 0.1917(10) -0.4794(17) 0.2001(10) 0.099(5) Uiso 0.301(7) d P 2
O22' O 0.3131(14) -0.3267(25) 0.2137(14) 0.146(8) Uiso 0.301(7) d P 2
O23' O 0.1786(10) -0.2027(18) 0.1799(9) 0.093(5) Uiso 0.301(7) d P 2
O24' O 0.1992(11) -0.3560(20) 0.0896(10) 0.099(5) Uiso 0.301(7) d P 2
Cl3 Cl 0.13911(6) 0.11839(12) 0.33321(5) 0.0458(2) Uani 1 d . .
O31 O 0.2192(2) 0.1913(4) 0.3882(2) 0.0778(10) Uani 1 d . .
O32 O 0.1487(3) -0.0476(5) 0.3340(4) 0.105(2) Uani 0.861(7) d P 1
O33 O 0.0672(3) 0.1548(6) 0.3531(3) 0.086(2) Uani 0.861(7) d P 1
O34 O 0.1212(3) 0.1685(7) 0.2540(2) 0.096(2) Uani 0.861(7) d P 1
O32' O 0.1449(17) 0.0237(31) 0.3954(17) 0.074(9) Uiso 0.139(7) d P 2
O33' O 0.0687(13) 0.2384(24) 0.3083(13) 0.046(6) Uiso 0.139(7) d P 2
O34' O 0.1415(16) 0.0394(34) 0.2696(16) 0.065(7) Uiso 0.139(7) d P 2

loop_
_atom_type_symbol
_atom_type_description
_atom_type_scat_dispersion_real
_atom_type_scat_dispersion_imag
_atom_type_scat_source
C C 0.0033 0.0016 'International Tables Vol C Tables 4.2.6.8 and 6.1.1.4'
H H 0.0000 0.0000 'International Tables Vol C Tables 4.2.6.8 and 6.1.1.4'
N N 0.0061 0.0033 'International Tables Vol C Tables 4.2.6.8 and 6.1.1.4'
O O 0.0106 0.0060 'International Tables Vol C Tables 4.2.6.8 and 6.1.1.4'
Cl Cl 0.1484 0.1585 'International Tables Vol C Tables 4.2.6.8 and 6.1.1.4'
Co Co 0.3494 0.9721 'International Tables Vol C Tables 4.2.6.8 and 6.1.1.4'

loop_
_geom_angle_atom_site_label_1
_geom_angle_atom_site_label_2
_geom_angle_atom_site_label_3
_geom_angle
_geom_angle_site_symmetry_1
_geom_angle_site_symmetry_3
N21 Co1 N21 180.0 . 3
N21 Co1 N11 90.87(12) . .
N21 Co1 N11 89.13(12) 3 .
N21 Co1 N11 89.13(12) . 3
N21 Co1 N11 90.87(12) 3 3
N11 Co1 N11 180.0 . 3
N21 Co1 N31 94.91(12) . 3
N21 Co1 N31 85.09(12) 3 3
N11 Co1 N31 94.99(11) . 3
N11 Co1 N31 85.01(11) 3 3
N21 Co1 N31 85.09(12) . .
N21 Co1 N31 94.91(12) 3 .
N11 Co1 N31 85.01(11) . .
N11 Co1 N31 94.99(11) 3 .
N31 Co1 N31 180.0 3 .
C11 N11 C51 116.2(3) . 3
C11 N11 Co1 108.0(2) . .
C51 N11 Co1 108.3(2) 3 .
C31 N21 C41 116.4(3) . .
C31 N21 Co1 108.2(2) . .
C41 N21 Co1 108.0(2) . .
C21 N31 Co1 99.9(2) . .
N11 C11 C21 110.0(3) . .
N31 C21 C61 113.7(3) . .
N31 C21 C31 103.2(3) . .
C61 C21 C31 111.4(3) . .
N31 C21 C11 103.1(3) . .
C61 C21 C11 110.8(3) . .
C31 C21 C11 114.2(3) . .
N21 C31 C21 109.7(3) . .
C51 C41 N21 110.2(3) . .
C41 C51 N11 110.2(3) . 3
N12 Co2 N12 180.0 3_665 .
N12 Co2 N22 89.25(12) 3_665 .
N12 Co2 N22 90.75(12) . .
N12 Co2 N22 90.75(12) 3_665 3_665
N12 Co2 N22 89.25(12) . 3_665
N22 Co2 N22 180.0 . 3_665
N12 Co2 N32 95.24(12) 3_665 .
N12 Co2 N32 84.76(12) . .
N22 Co2 N32 84.82(12) . .
N22 Co2 N32 95.18(12) 3_665 .
N12 Co2 N32 84.76(12) 3_665 3_665
N12 Co2 N32 95.24(12) . 3_665
N22 Co2 N32 95.18(12) . 3_665
N22 Co2 N32 84.82(12) 3_665 3_665
N32 Co2 N32 180.0 . 3_665
C52 N12 C12 117.3(3) 3_665 .
C52 N12 Co2 107.6(2) 3_665 .
C12 N12 Co2 108.2(2) . .
C42 N22 C32 117.0(3) . .
C42 N22 Co2 108.0(2) . .
C32 N22 Co2 108.4(2) . .
C22 N32 Co2 100.3(2) . .
N12 C12 C22 109.8(3) . .
N32 C22 C62 112.4(3) . .
N32 C22 C12 103.2(3) . .
C62 C22 C12 112.0(3) . .
N32 C22 C32 103.8(3) . .
C62 C22 C32 111.5(3) . .
C12 C22 C32 113.4(3) . .
N22 C32 C22 109.8(3) . .
N22 C42 C52 110.6(3) . .
N12 C52 C42 110.0(3) 3_665 .
O13 Cl1 O11 112.8(2) . .
O13 Cl1 O14 110.6(2) . .
O11 Cl1 O14 107.6(3) . .
O13 Cl1 O12 110.7(2) . .
O11 Cl1 O12 110.5(3) . .
O14 Cl1 O12 104.4(3) . .
O21 Cl2 O24 109.0(5) . .
O24' Cl2 O22' 107.9(11) . .
O24' Cl2 O21' 110.2(9) . .
O22' Cl2 O21' 111.7(11) . .
O21 Cl2 O23 109.3(5) . .
O24 Cl2 O23 106.9(6) . .
O21 Cl2 O22 112.5(3) . .
O24 Cl2 O22 108.7(5) . .
O23 Cl2 O22 110.3(5) . .
O24' Cl2 O23' 103.4(9) . .
O22' Cl2 O23' 108.7(11) . .
O21' Cl2 O23' 114.5(9) . .
O34' Cl3 O32' 112.0(17) . .
O34 Cl3 O33 110.1(3) . .
O34' Cl3 O31 117.3(11) . .
O32' Cl3 O31 88.4(11) . .
O34 Cl3 O31 107.9(3) . .
O33 Cl3 O31 111.7(2) . .
O34 Cl3 O32 107.1(4) . .
O33 Cl3 O32 108.7(3) . .
O31 Cl3 O32 111.3(3) . .
O34' Cl3 O33' 113.4(14) . .
O32' Cl3 O33' 116.5(14) . .
O31 Cl3 O33' 106.9(8) . .

loop_
_geom_bond_atom_site_label_1
_geom_bond_atom_site_label_2
_geom_bond_distance
_geom_bond_site_symmetry_2
Co1 N21 1.936(3) .
Co1 N21 1.936(3) 3
Co1 N11 1.941(3) .
Co1 N11 1.941(3) 3
Co1 N31 1.953(3) 3
Co1 N31 1.953(3) .
N11 C11 1.490(5) .
N11 C51 1.494(5) 3
N21 C31 1.493(5) .
N21 C41 1.503(5) .
N31 C21 1.498(5) .
C11 C21 1.527(5) .
C21 C61 1.524(5) .
C21 C31 1.525(6) .
C41 C51 1.491(6) .
C51 N11 1.494(5) 3
Co2 N12 1.941(3) 3_665
Co2 N12 1.941(3) .
Co2 N22 1.944(3) .
Co2 N22 1.944(3) 3_665
Co2 N32 1.955(3) .
Co2 N32 1.955(3) 3_665
N12 C52 1.497(5) 3_665
N12 C12 1.499(4) .
N22 C42 1.477(5) .
N22 C32 1.496(4) .
N32 C22 1.496(4) .
C12 C22 1.523(5) .
C22 C62 1.521(5) .
C22 C32 1.529(5) .
C42 C52 1.499(6) .
C52 N12 1.497(5) 3_665
Cl1 O13 1.408(3) .
Cl1 O11 1.416(3) .
Cl1 O14 1.425(4) .
Cl1 O12 1.426(4) .
Cl2 O24' 1.38(2) .
Cl2 O21 1.385(4) .
Cl2 O24 1.390(6) .
Cl2 O22' 1.41(2) .
Cl2 O21' 1.417(15) .
Cl2 O23 1.431(7) .
Cl2 O22 1.435(5) .
Cl2 O23' 1.449(15) .
Cl3 O34' 1.34(2) .
Cl3 O32' 1.35(3) .
Cl3 O34 1.392(4) .
Cl3 O33 1.418(4) .
Cl3 O31 1.430(3) .
Cl3 O32 1.441(5) .
Cl3 O33' 1.48(2) .
